data_2219631
loop_
_publ_author_name
'Rabnawaz, Muhammad'
'Ali, Qamar'
'Shah, Muhammad Raza'
'Singh, Kuldip'

_publ_section_title
;
 2,2'-[Biphenyl-2,2'-diylbis(oxy)]diacetic acid monohydrate
;
_journal_coeditor_code IS2319
_journal_issue 10
_journal_name_full 'Acta Crystallographica Section E'
_journal_page_first o1909
_journal_paper_doi 10.1107/S160053680802833X
_journal_volume 64
_journal_year 2008
_chemical_formula_iupac 'C16 H14 O6 , H2 O'
_chemical_formula_moiety 'C16 H14 O6 , H2 O'
_chemical_formula_sum 'C16 H16 O7'
_chemical_formula_weight 320.29
_chemical_name_systematic
;
2,2'-[Biphenyl-2,2'-diylbis(oxy)]diacetic acid monohydrate
;
_space_group_IT_number 14
_symmetry_cell_setting monoclinic
_symmetry_space_group_name_Hall '-P 2ybc'
_symmetry_space_group_name_H-M 'P 1 21/c 1'
_atom_sites_solution_hydrogens geom
_atom_sites_solution_primary direct
_atom_sites_solution_secondary difmap
_audit_creation_method SHELXL97
_cell_angle_alpha 90.00
_cell_angle_beta 104.698(2)
_cell_angle_gamma 90.00
_cell_formula_units_Z 4
_cell_length_a 13.7590(17)
_cell_length_b 6.7875(9)
_cell_length_c 16.446(2)
_cell_measurement_reflns_used 765
_cell_measurement_temperature 150(2)
_cell_measurement_theta_max 23.311
_cell_measurement_theta_min 2.561
_cell_volume 1485.6(3)
_computing_cell_refinement 'SAINT (Bruker, 1997)'
_computing_data_collection 'SMART (Bruker, 1997)'
_computing_data_reduction 'SAINT (Bruker, 1997)'
_computing_molecular_graphics 'SHELXTL (Sheldrick, 2008)'
_computing_publication_material 'SHELXTL (Sheldrick, 2008)'
_computing_structure_refinement 'SHELXL97 (Sheldrick, 2008)'
_computing_structure_solution 'SHELXS97 (Sheldrick, 2008)'
_diffrn_ambient_temperature 150(2)
_diffrn_measured_fraction_theta_full 1.000
_diffrn_measured_fraction_theta_max 1.000
_diffrn_measurement_device_type 'Bruker APEX 2000 CCD area-detector'
_diffrn_measurement_method '\f \w scans'
_diffrn_radiation_monochromator graphite
_diffrn_radiation_source 'fine-focus sealed tube'
_diffrn_radiation_type MoK\a
_diffrn_radiation_wavelength 0.71073
_diffrn_reflns_av_R_equivalents 0.0776
_diffrn_reflns_av_sigmaI/netI 0.0872
_diffrn_reflns_limit_h_max 16
_diffrn_reflns_limit_h_min -15
_diffrn_reflns_limit_k_max 8
_diffrn_reflns_limit_k_min -8
_diffrn_reflns_limit_l_max 19
_diffrn_reflns_limit_l_min -19
_diffrn_reflns_number 10352
_diffrn_reflns_theta_full 25.00
_diffrn_reflns_theta_max 25.00
_diffrn_reflns_theta_min 1.53
_exptl_absorpt_coefficient_mu 0.113
_exptl_absorpt_correction_T_max 0.9910
_exptl_absorpt_correction_T_min 0.9810
_exptl_absorpt_correction_type multi-scan
_exptl_absorpt_process_details '(SADABS; Sheldrick, 1996)'
_exptl_crystal_colour colourless
_exptl_crystal_density_diffrn 1.432
_exptl_crystal_density_method 'not measured'
_exptl_crystal_description block
_exptl_crystal_F_000 672
_exptl_crystal_size_max 0.17
_exptl_crystal_size_mid 0.13
_exptl_crystal_size_min 0.08
_refine_diff_density_max 0.164
_refine_diff_density_min -0.171
_refine_ls_extinction_method none
_refine_ls_goodness_of_fit_ref 0.854
_refine_ls_hydrogen_treatment mixed
_refine_ls_matrix_type full
_refine_ls_number_parameters 216
_refine_ls_number_reflns 2612
_refine_ls_number_restraints 3
_refine_ls_restrained_S_all 0.853
_refine_ls_R_factor_all 0.0933
_refine_ls_R_factor_gt 0.0476
_refine_ls_shift/su_max 0.000
_refine_ls_shift/su_mean 0.000
_refine_ls_structure_factor_coef Fsqd
_refine_ls_weighting_details 'calc w = 1/[\s^2^(Fo^2^)+(0.0212P)^2^] where P=(Fo^2^+2Fc^2^)/3'
_refine_ls_weighting_scheme calc
_refine_ls_wR_factor_gt 0.0764
_refine_ls_wR_factor_ref 0.0878
_reflns_number_gt 1555
_reflns_number_total 2612
_reflns_threshold_expression I>2\s(I)
_cod_data_source_file is2319.cif
_cod_data_source_block I
_cod_original_sg_symbol_H-M 'P 21/c'
_cod_database_code 2219631
_cod_database_fobs_code 2219631

loop_
_symmetry_equiv_pos_as_xyz
'x, y, z'
'-x, y+1/2, -z+1/2'
'-x, -y, -z'
'x, -y-1/2, z-1/2'

loop_
_atom_site_type_symbol
_atom_site_label
_atom_site_fract_x
_atom_site_fract_y
_atom_site_fract_z
_atom_site_U_iso_or_equiv
_atom_site_adp_type
_atom_site_calc_flag
_atom_site_refinement_flags
_atom_site_occupancy
O O1 0.66330(12) 0.7028(2) 0.14229(10) 0.0345(5) Uani d . 1
O O2 0.77830(14) 0.9862(3) 0.10441(13) 0.0575(6) Uani d . 1
O O3 0.64570(12) 1.1309(3) 0.01909(11) 0.0425(5) Uani d . 1
H H3 0.6876 1.2187 0.0158 0.064 Uiso calc R 1
O O4 0.81532(12) 0.4297(2) 0.13157(10) 0.0358(5) Uani d . 1
O O5 0.74938(13) 0.4148(3) -0.03373(11) 0.0401(5) Uani d . 1
O O6 0.88580(13) 0.5688(3) -0.05041(11) 0.0537(6) Uani d . 1
H H6 0.8564 0.5573 -0.1016 0.080 Uiso calc R 1
C C1 0.60904(18) 0.5402(4) 0.15417(15) 0.0291(6) Uani d . 1
C C2 0.50827(18) 0.5152(4) 0.11531(15) 0.0324(7) Uani d . 1
H H2 0.4738 0.6084 0.0752 0.039 Uiso calc R 1
C C3 0.45771(19) 0.3522(4) 0.13553(15) 0.0336(7) Uani d . 1
H H3A 0.3883 0.3352 0.1094 0.040 Uiso calc R 1
C C4 0.50694(18) 0.2161(4) 0.19259(15) 0.0354(7) Uani d . 1
H H4 0.4724 0.1038 0.2053 0.043 Uiso calc R 1
C C5 0.60788(19) 0.2438(4) 0.23173(15) 0.0336(7) Uani d . 1
H H5 0.6415 0.1509 0.2725 0.040 Uiso calc R 1
C C6 0.66082(18) 0.4036(4) 0.21279(15) 0.0281(6) Uani d . 1
C C7 0.76791(18) 0.4314(3) 0.25873(15) 0.0294(6) Uani d . 1
C C8 0.7942(2) 0.4382(4) 0.34570(17) 0.0396(7) Uani d . 1
H H8 0.7430 0.4284 0.3749 0.048 Uiso calc R 1
C C9 0.8932(2) 0.4588(4) 0.39121(17) 0.0445(8) Uani d . 1
H H9 0.9096 0.4634 0.4509 0.053 Uiso calc R 1
C C10 0.9674(2) 0.4726(4) 0.34935(18) 0.0428(7) Uani d . 1
H H10 1.0353 0.4878 0.3803 0.051 Uiso calc R 1
C C11 0.94422(19) 0.4646(4) 0.26314(17) 0.0383(7) Uani d . 1
H H11 0.9962 0.4723 0.2347 0.046 Uiso calc R 1
C C12 0.84508(19) 0.4451(4) 0.21760(16) 0.0319(6) Uani d . 1
C C13 0.61476(18) 0.8429(3) 0.08196(15) 0.0314(6) Uani d . 1
H H13A 0.5600 0.9081 0.1009 0.038 Uiso calc R 1
H H13B 0.5852 0.7769 0.0276 0.038 Uiso calc R 1
C C14 0.6906(2) 0.9920(4) 0.07165(16) 0.0326(6) Uani d . 1
C C15 0.88486(18) 0.4850(4) 0.08631(16) 0.0394(7) Uani d . 1
H H15A 0.9416 0.3906 0.0970 0.047 Uiso calc R 1
H H15B 0.9119 0.6178 0.1039 0.047 Uiso calc R 1
C C16 0.8314(2) 0.4852(4) -0.00470(17) 0.0352(7) Uani d . 1
O O7 0.81871(18) 0.9230(3) 0.28791(13) 0.0573(6) Uani d D 1
H H7A 0.814(2) 1.003(3) 0.2488(15) 0.086 Uiso d D 1
H H7B 0.795(2) 0.818(3) 0.2670(18) 0.086 Uiso d D 1

loop_
_atom_site_aniso_label
_atom_site_aniso_U_11
_atom_site_aniso_U_22
_atom_site_aniso_U_33
_atom_site_aniso_U_12
_atom_site_aniso_U_13
_atom_site_aniso_U_23
O1 0.0320(11) 0.0300(10) 0.0373(11) -0.0022(9) 0.0012(8) 0.0097(9)
O2 0.0260(11) 0.0528(13) 0.0867(17) -0.0005(10) 0.0012(11) 0.0256(12)
O3 0.0379(12) 0.0388(12) 0.0470(12) -0.0057(9) 0.0037(10) 0.0132(10)
O4 0.0298(10) 0.0457(12) 0.0344(11) -0.0067(9) 0.0127(9) -0.0042(9)
O5 0.0323(11) 0.0433(12) 0.0435(12) -0.0070(10) 0.0076(9) 0.0037(9)
O6 0.0405(12) 0.0756(15) 0.0449(13) -0.0172(11) 0.0108(10) 0.0141(12)
C1 0.0306(15) 0.0295(16) 0.0297(16) -0.0015(13) 0.0124(13) -0.0012(13)
C2 0.0333(16) 0.0354(16) 0.0282(16) 0.0033(13) 0.0069(13) 0.0061(13)
C3 0.0268(16) 0.0404(17) 0.0340(17) -0.0015(14) 0.0082(13) -0.0039(14)
C4 0.0329(17) 0.0366(17) 0.0399(18) -0.0051(14) 0.0151(14) -0.0011(14)
C5 0.0333(17) 0.0367(17) 0.0332(16) 0.0060(13) 0.0128(13) 0.0077(13)
C6 0.0293(15) 0.0315(16) 0.0248(15) 0.0030(13) 0.0096(12) 0.0026(13)
C7 0.0311(16) 0.0245(15) 0.0312(16) 0.0016(12) 0.0057(13) 0.0043(12)
C8 0.0394(18) 0.0409(18) 0.0387(18) 0.0030(14) 0.0101(14) 0.0079(14)
C9 0.0443(19) 0.0484(19) 0.0352(18) 0.0009(16) -0.0004(15) 0.0086(15)
C10 0.0321(16) 0.0431(19) 0.0453(19) 0.0002(15) -0.0048(14) 0.0042(15)
C11 0.0277(16) 0.0381(17) 0.0480(19) 0.0023(14) 0.0079(14) 0.0029(14)
C12 0.0323(16) 0.0286(16) 0.0336(17) 0.0022(13) 0.0061(13) 0.0028(13)
C13 0.0332(16) 0.0282(15) 0.0306(16) 0.0018(13) 0.0039(13) 0.0071(13)
C14 0.0362(17) 0.0300(16) 0.0320(17) 0.0057(14) 0.0094(13) 0.0074(13)
C15 0.0295(15) 0.0489(19) 0.0411(18) -0.0045(14) 0.0113(14) 0.0051(14)
C16 0.0322(16) 0.0340(17) 0.0416(18) 0.0028(14) 0.0134(14) 0.0062(14)
O7 0.0706(15) 0.0440(13) 0.0565(15) 0.0038(13) 0.0144(13) -0.0040(11)

loop_
_atom_type_symbol
_atom_type_description
_atom_type_scat_dispersion_real
_atom_type_scat_dispersion_imag
_atom_type_scat_source
C C 0.0033 0.0016 'International Tables Vol C Tables 4.2.6.8 and 6.1.1.4'
H H 0.0000 0.0000 'International Tables Vol C Tables 4.2.6.8 and 6.1.1.4'
O O 0.0106 0.0060 'International Tables Vol C Tables 4.2.6.8 and 6.1.1.4'

loop_
_geom_angle_atom_site_label_1
_geom_angle_atom_site_label_2
_geom_angle_atom_site_label_3
_geom_angle
C1 O1 C13 117.58(19)
C14 O3 H3 109.5
C12 O4 C15 117.41(19)
C16 O6 H6 109.5
O1 C1 C2 123.4(2)
O1 C1 C6 115.6(2)
C2 C1 C6 120.9(2)
C1 C2 C3 119.4(2)
C1 C2 H2 120.3
C3 C2 H2 120.3
C4 C3 C2 120.7(2)
C4 C3 H3A 119.7
C2 C3 H3A 119.7
C3 C4 C5 119.4(3)
C3 C4 H4 120.3
C5 C4 H4 120.3
C6 C5 C4 121.5(2)
C6 C5 H5 119.2
C4 C5 H5 119.2
C5 C6 C1 118.0(2)
C5 C6 C7 119.7(2)
C1 C6 C7 122.2(2)
C8 C7 C12 117.8(2)
C8 C7 C6 119.6(2)
C12 C7 C6 122.6(2)
C7 C8 C9 121.6(3)
C7 C8 H8 119.2
C9 C8 H8 119.2
C10 C9 C8 119.4(3)
C10 C9 H9 120.3
C8 C9 H9 120.3
C9 C10 C11 120.6(3)
C9 C10 H10 119.7
C11 C10 H10 119.7
C10 C11 C12 120.0(3)
C10 C11 H11 120.0
C12 C11 H11 120.0
O4 C12 C11 124.0(2)
O4 C12 C7 115.4(2)
C11 C12 C7 120.6(2)
O1 C13 C14 108.4(2)
O1 C13 H13A 110.0
C14 C13 H13A 110.0
O1 C13 H13B 110.0
C14 C13 H13B 110.0
H13A C13 H13B 108.4
O2 C14 O3 124.9(2)
O2 C14 C13 125.7(2)
O3 C14 C13 109.5(2)
O4 C15 C16 107.7(2)
O4 C15 H15A 110.2
C16 C15 H15A 110.2
O4 C15 H15B 110.2
C16 C15 H15B 110.2
H15A C15 H15B 108.5
O5 C16 O6 123.7(3)
O5 C16 C15 124.8(2)
O6 C16 C15 111.5(2)
H7A O7 H7B 107(2)

loop_
_geom_bond_atom_site_label_1
_geom_bond_atom_site_label_2
_geom_bond_distance
O1 C1 1.374(3)
O1 C13 1.414(3)
O2 C14 1.191(3)
O3 C14 1.322(3)
O3 H3 0.8400
O4 C12 1.374(3)
O4 C15 1.404(3)
O5 C16 1.207(3)
O6 C16 1.317(3)
O6 H6 0.8400
C1 C2 1.382(3)
C1 C6 1.396(3)
C2 C3 1.391(3)
C2 H2 0.9500
C3 C4 1.367(3)
C3 H3A 0.9500
C4 C5 1.387(3)
C4 H4 0.9500
C5 C6 1.385(3)
C5 H5 0.9500
C6 C7 1.488(3)
C7 C8 1.384(3)
C7 C12 1.399(3)
C8 C9 1.386(3)
C8 H8 0.9500
C9 C10 1.371(3)
C9 H9 0.9500
C10 C11 1.373(3)
C10 H10 0.9500
C11 C12 1.386(3)
C11 H11 0.9500
C13 C14 1.494(3)
C13 H13A 0.9900
C13 H13B 0.9900
C15 C16 1.491(3)
C15 H15A 0.9900
C15 H15B 0.9900
O7 H7A 0.833(16)
O7 H7B 0.820(16)

loop_
_geom_hbond_atom_site_label_D
_geom_hbond_atom_site_label_H
_geom_hbond_atom_site_label_A
_geom_hbond_site_symmetry_A
_geom_hbond_distance_DH
_geom_hbond_distance_HA
_geom_hbond_distance_DA
_geom_hbond_angle_DHA
O3 H3 O5 1_565 0.84 1.87 2.671(2) 158
O3 H3 O4 1_565 0.84 2.66 3.285(2) 133
O6 H6 O7 4_575 0.84 1.76 2.584(3) 165
O7 H7A O2 . 0.833(16) 2.30(2) 2.958(3) 136(2)
O7 H7B O1 . 0.820(16) 2.50(2) 3.153(3) 138(3)

loop_
_geom_torsion_atom_site_label_1
_geom_torsion_atom_site_label_2
_geom_torsion_atom_site_label_3
_geom_torsion_atom_site_label_4
_geom_torsion
C13 O1 C1 C2 -5.2(3)
C13 O1 C1 C6 178.4(2)
O1 C1 C2 C3 -175.6(2)
C6 C1 C2 C3 0.5(4)
C1 C2 C3 C4 -0.7(4)
C2 C3 C4 C5 1.3(4)
C3 C4 C5 C6 -1.7(4)
C4 C5 C6 C1 1.5(4)
C4 C5 C6 C7 177.6(2)
O1 C1 C6 C5 175.5(2)
C2 C1 C6 C5 -0.9(4)
O1 C1 C6 C7 -0.5(3)
C2 C1 C6 C7 -176.9(2)
C5 C6 C7 C8 -54.7(3)
C1 C6 C7 C8 121.3(3)
C5 C6 C7 C12 123.2(3)
C1 C6 C7 C12 -60.8(3)
C12 C7 C8 C9 0.3(4)
C6 C7 C8 C9 178.3(2)
C7 C8 C9 C10 -0.1(4)
C8 C9 C10 C11 -0.5(4)
C9 C10 C11 C12 0.9(4)
C15 O4 C12 C11 -16.4(3)
C15 O4 C12 C7 166.3(2)
C10 C11 C12 O4 -177.9(2)
C10 C11 C12 C7 -0.7(4)
C8 C7 C12 O4 177.5(2)
C6 C7 C12 O4 -0.5(3)
C8 C7 C12 C11 0.1(4)
C6 C7 C12 C11 -177.9(2)
C1 O1 C13 C14 -172.89(19)
O1 C13 C14 O2 4.7(4)
O1 C13 C14 O3 -176.4(2)
C12 O4 C15 C16 -171.5(2)
O4 C15 C16 O5 -12.6(4)
O4 C15 C16 O6 168.7(2)

loop_
_cod_related_entry_id
_cod_related_entry_database
_cod_related_entry_code
1 ChemSpider 30655622
